data_7107134
loop_
_publ_author_name
'Bin Zhang'
'Yan Zhang'
'Daoben Zhu'

_publ_section_title
;
 (BEDT-TTF)3Cu2(C2O4)3(CH3OH)2: an organic-inorganic hybrid
 antiferromagnetic semiconductor
;
_journal_name_full Chem.Commun.
_journal_page_first 197
_journal_paper_doi 10.1039/c1cc15227k
_journal_volume 48
_journal_year 2012
_chemical_formula_sum 'C38 H32 Cu2 O14 S24'
_chemical_formula_weight 1609.16
_chemical_name_systematic
;
?
;
_space_group_IT_number 2
_symmetry_cell_setting triclinic
_symmetry_space_group_name_Hall '-P 1'
_symmetry_space_group_name_H-M 'P -1'
_atom_sites_solution_hydrogens geom
_atom_sites_solution_primary direct
_atom_sites_solution_secondary difmap
_audit_creation_method SHELXL-97
_cell_angle_alpha 105.1270(10)
_cell_angle_beta 102.346(2)
_cell_angle_gamma 91.8790(10)
_cell_formula_units_Z 2
_cell_length_a 8.7501(3)
_cell_length_b 16.9319(6)
_cell_length_c 20.1421(8)
_cell_measurement_reflns_used 45193
_cell_measurement_temperature 290(2)
_cell_measurement_theta_max 25.028
_cell_measurement_theta_min 3.395
_cell_volume 2801.70(18)
_computing_cell_refinement 'HKL Scalepack (Otwinowski & Minor 1997)'
_computing_data_collection 'Collect (Nonius BV, 1997-2000)'
_computing_data_reduction 'HKL Denzo and Scalepack (Otwinowski & Minor 1997)'
_computing_molecular_graphics 'Diamond 3.0'
_computing_publication_material 'SHELXL-97 (Sheldrick, 1997)'
_computing_structure_refinement 'SHELXL-97 (Sheldrick, 1997)'
_computing_structure_solution 'SHELXS-97 (Sheldrick, 1990)'
_diffrn_ambient_temperature 290(2)
_diffrn_measured_fraction_theta_full 0.994
_diffrn_measured_fraction_theta_max 0.994
_diffrn_measurement_device_type 'Nonius Kappa CCD'
_diffrn_radiation_monochromator graphite
_diffrn_radiation_source 'fine-focus sealed tube'
_diffrn_radiation_type MoK\a
_diffrn_radiation_wavelength 0.71073
_diffrn_reflns_av_R_equivalents 0.0660
_diffrn_reflns_av_sigmaI/netI 0.1066
_diffrn_reflns_limit_h_max 10
_diffrn_reflns_limit_h_min -10
_diffrn_reflns_limit_k_max 20
_diffrn_reflns_limit_k_min -20
_diffrn_reflns_limit_l_max 23
_diffrn_reflns_limit_l_min -22
_diffrn_reflns_number 31941
_diffrn_reflns_theta_full 25.01
_diffrn_reflns_theta_max 25.01
_diffrn_reflns_theta_min 3.41
_exptl_absorpt_coefficient_mu 1.716
_exptl_absorpt_correction_T_max 0.960
_exptl_absorpt_correction_T_min 0.608
_exptl_absorpt_correction_type integration
_exptl_absorpt_process_details
;
Gaussian integration (Coppens, 1970)
;
_exptl_crystal_colour black
_exptl_crystal_density_diffrn 1.907
_exptl_crystal_density_method 'not measured'
_exptl_crystal_description plate
_exptl_crystal_F_000 1628
_exptl_crystal_size_max 0.31
_exptl_crystal_size_mid 0.28
_exptl_crystal_size_min 0.02
_refine_diff_density_max 0.727
_refine_diff_density_min -0.566
_refine_diff_density_rms 0.079
_refine_ls_extinction_method none
_refine_ls_goodness_of_fit_ref 0.914
_refine_ls_hydrogen_treatment constr
_refine_ls_matrix_type full
_refine_ls_number_parameters 713
_refine_ls_number_reflns 9821
_refine_ls_number_restraints 0
_refine_ls_restrained_S_all 0.914
_refine_ls_R_factor_all 0.1257
_refine_ls_R_factor_gt 0.0464
_refine_ls_shift/su_max 0.000
_refine_ls_shift/su_mean 0.000
_refine_ls_structure_factor_coef Fsqd
_refine_ls_weighting_details 'calc w=1/[\s^2^(Fo^2^)+(0.0447P)^2^+0.0000P] where P=(Fo^2^+2Fc^2^)/3'
_refine_ls_weighting_scheme calc
_refine_ls_wR_factor_gt 0.0881
_refine_ls_wR_factor_ref 0.1049
_reflns_number_gt 4982
_reflns_number_total 9821
_reflns_threshold_expression >2sigma(I)
_cod_data_source_file c1cc15227k.txt
_cod_data_source_block 290K
_cod_database_code 7107134

loop_
_symmetry_equiv_pos_as_xyz
'x, y, z'
'-x, -y, -z'

loop_
_atom_site_label
_atom_site_type_symbol
_atom_site_fract_x
_atom_site_fract_y
_atom_site_fract_z
_atom_site_U_iso_or_equiv
_atom_site_adp_type
_atom_site_occupancy
_atom_site_symmetry_multiplicity
_atom_site_calc_flag
_atom_site_refinement_flags
Cu1 Cu 0.58561(7) 0.34866(3) 0.00724(3) 0.0437(2) Uani 1 1 d .
Cu2 Cu 0.07797(7) 0.16155(3) 0.01343(3) 0.0441(2) Uani 1 1 d .
S1 S 0.27674(17) -0.12217(8) 0.43988(6) 0.0541(4) Uani 1 1 d .
S2 S 0.11249(16) 0.01344(7) 0.40213(6) 0.0483(4) Uani 1 1 d .
S3 S 0.37184(16) -0.01521(7) 0.60305(6) 0.0497(4) Uani 1 1 d .
S4 S 0.21317(17) 0.12171(8) 0.56518(6) 0.0511(4) Uani 1 1 d .
S5 S 0.21937(17) -0.23022(7) 0.29675(6) 0.0553(4) Uani 1 1 d .
S6 S 0.03254(16) -0.06666(8) 0.24792(6) 0.0500(4) Uani 1 1 d .
S7 S 0.45937(16) 0.06471(8) 0.75654(6) 0.0495(4) Uani 1 1 d .
S8 S 0.27787(17) 0.23098(7) 0.70871(6) 0.0535(4) Uani 1 1 d .
S9 S 1.05789(17) 0.35018(7) 0.39422(6) 0.0497(4) Uani 1 1 d .
S10 S 0.90809(17) 0.21759(7) 0.43322(6) 0.0488(4) Uani 1 1 d .
S11 S 1.15154(16) 0.45612(7) 0.55689(6) 0.0500(4) Uani 1 1 d .
S12 S 0.99752(16) 0.32566(7) 0.59711(6) 0.0480(4) Uani 1 1 d .
S13 S 1.00300(16) 0.26186(7) 0.24196(6) 0.0491(4) Uani 1 1 d .
S14 S 0.83161(15) 0.10302(7) 0.29243(6) 0.0436(4) Uani 1 1 d .
S15 S 1.27170(17) 0.56119(8) 0.70024(6) 0.0525(4) Uani 1 1 d .
S16 S 1.08572(16) 0.40576(7) 0.75036(6) 0.0472(4) Uani 1 1 d .
S17 S 0.54872(16) 0.34727(7) 0.40438(6) 0.0491(4) Uani 1 1 d .
S18 S 0.40141(17) 0.21658(8) 0.44611(6) 0.0501(4) Uani 1 1 d .
S19 S 0.64058(16) 0.45722(7) 0.56741(6) 0.0487(4) Uani 1 1 d .
S20 S 0.49468(16) 0.32569(7) 0.60898(6) 0.0476(4) Uani 1 1 d .
S21 S 0.48113(17) 0.25870(8) 0.25183(6) 0.0490(4) Uani 1 1 d .
S22 S 0.30263(16) 0.10373(8) 0.30442(6) 0.0517(4) Uani 1 1 d .
S23 S 0.75446(17) 0.56518(8) 0.71029(6) 0.0551(4) Uani 1 1 d .
S24 S 0.59295(17) 0.40494(7) 0.76281(6) 0.0483(4) Uani 1 1 d .
O1 O 0.5127(4) 0.2666(2) 0.07970(18) 0.0632(11) Uani 1 1 d .
O2 O 0.3633(4) 0.30247(19) -0.04351(15) 0.0457(9) Uani 1 1 d .
O3 O 0.2985(4) 0.1838(2) 0.06822(17) 0.0588(10) Uani 1 1 d .
O4 O 0.1544(4) 0.22378(19) -0.04431(15) 0.0488(9) Uani 1 1 d .
O5 O 0.8068(4) 0.36748(19) 0.06419(15) 0.0475(9) Uani 1 1 d .
O6 O 0.6630(4) 0.25078(19) -0.04813(15) 0.0519(10) Uani 1 1 d .
O7 O 1.0056(4) 0.2903(2) 0.08422(16) 0.0566(10) Uani 1 1 d .
O8 O 0.8570(4) 0.17092(19) -0.03462(15) 0.0484(9) Uani 1 1 d .
O9 O 0.5119(4) 0.44496(18) 0.06412(14) 0.0428(9) Uani 1 1 d .
O10 O 0.5745(4) 0.43145(19) -0.06396(15) 0.0480(9) Uani 1 1 d .
O11 O 0.0161(4) 0.09186(18) 0.06825(14) 0.0426(9) Uani 1 1 d .
O12 O 0.0610(4) 0.03617(19) -0.06469(16) 0.0513(10) Uani 1 1 d .
C1 C 0.2212(5) -0.0239(3) 0.4681(2) 0.0426(13) Uani 1 1 d .
C2 C 0.2624(5) 0.0221(3) 0.5370(2) 0.0407(13) Uani 1 1 d .
C3 C 0.1923(5) -0.1353(3) 0.3500(2) 0.0388(13) Uani 1 1 d .
C4 C 0.1203(5) -0.0721(3) 0.3328(2) 0.0360(12) Uani 1 1 d .
C5 C 0.3681(6) 0.0715(3) 0.6722(2) 0.0396(13) Uani 1 1 d .
C6 C 0.2989(6) 0.1348(3) 0.6544(2) 0.0405(13) Uani 1 1 d .
C7 C 0.0993(7) -0.2281(3) 0.2120(2) 0.0698(19) Uani 1 1 d .
H7A H 0.1301 -0.2697 0.1753 0.084 Uiso 1 1 calc R
H7B H -0.0093 -0.2432 0.2109 0.084 Uiso 1 1 calc R
C8 C 0.1084(7) -0.1494(3) 0.1952(2) 0.0673(18) Uani 1 1 d .
H8A H 0.0530 -0.1577 0.1464 0.081 Uiso 1 1 calc R
H8B H 0.2178 -0.1335 0.1985 0.081 Uiso 1 1 calc R
C9 C 0.3967(6) 0.1522(3) 0.8118(2) 0.0558(15) Uani 1 1 d .
H9A H 0.2878 0.1400 0.8122 0.067 Uiso 1 1 calc R
H9B H 0.4584 0.1613 0.8597 0.067 Uiso 1 1 calc R
C10 C 0.4103(7) 0.2298(3) 0.7903(2) 0.0589(16) Uani 1 1 d .
H10A H 0.5172 0.2394 0.7860 0.071 Uiso 1 1 calc R
H10B H 0.3920 0.2751 0.8278 0.071 Uiso 1 1 calc R
C11 C 1.0115(5) 0.3137(3) 0.4611(2) 0.0414(13) Uani 1 1 d .
C12 C 1.0508(5) 0.3595(3) 0.5304(2) 0.0395(13) Uani 1 1 d .
C13 C 0.9848(5) 0.2607(3) 0.3264(2) 0.0375(13) Uani 1 1 d .
C14 C 0.9178(5) 0.1995(3) 0.3449(2) 0.0363(12) Uani 1 1 d .
C15 C 1.1671(6) 0.4693(3) 0.6468(2) 0.0387(13) Uani 1 1 d .
C16 C 1.0955(5) 0.4103(3) 0.6656(2) 0.0375(13) Uani 1 1 d .
C17 C 0.8447(5) 0.1858(3) 0.1890(2) 0.0399(13) Uani 1 1 d .
H17A H 0.7458 0.2061 0.1967 0.048 Uiso 1 1 calc R
H17B H 0.8440 0.1781 0.1395 0.048 Uiso 1 1 calc R
C18 C 0.8564(6) 0.1037(3) 0.2052(2) 0.0444(14) Uani 1 1 d .
H18A H 0.9583 0.0853 0.2004 0.053 Uiso 1 1 calc R
H18B H 0.7773 0.0641 0.1700 0.053 Uiso 1 1 calc R
C19 C 1.2299(7) 0.5642(3) 0.7844(2) 0.0699(19) Uani 1 1 d .
H19A H 1.3131 0.5998 0.8207 0.084 Uiso 1 1 calc R
H19B H 1.1335 0.5904 0.7866 0.084 Uiso 1 1 calc R
C20 C 1.2139(9) 0.4912(4) 0.8024(3) 0.103(3) Uani 1 1 d .
H20A H 1.1870 0.5056 0.8480 0.124 Uiso 1 1 calc R
H20B H 1.3179 0.4721 0.8099 0.124 Uiso 1 1 calc R
C21 C 0.5024(5) 0.3133(3) 0.4721(2) 0.0399(13) Uani 1 1 d .
C22 C 0.5424(5) 0.3602(3) 0.5413(2) 0.0382(13) Uani 1 1 d .
C23 C 0.4670(5) 0.2586(3) 0.3370(2) 0.0359(12) Uani 1 1 d .
C24 C 0.3982(5) 0.1987(3) 0.3561(2) 0.0382(13) Uani 1 1 d .
C25 C 0.6573(6) 0.4712(3) 0.6577(2) 0.0395(13) Uani 1 1 d .
C26 C 0.5945(6) 0.4104(3) 0.6775(2) 0.0372(13) Uani 1 1 d .
C27 C 0.4452(6) 0.1494(3) 0.2092(2) 0.0562(16) Uani 1 1 d .
H27A H 0.4418 0.1405 0.1593 0.067 Uiso 1 1 calc R
H27B H 0.5331 0.1226 0.2288 0.067 Uiso 1 1 calc R
C28 C 0.2993(6) 0.1099(3) 0.2162(2) 0.0505(15) Uani 1 1 d .
H28A H 0.2801 0.0548 0.1844 0.061 Uiso 1 1 calc R
H28B H 0.2124 0.1404 0.2015 0.061 Uiso 1 1 calc R
C29 C 0.7125(6) 0.5687(3) 0.7952(2) 0.0542(15) Uani 1 1 d .
H29A H 0.7821 0.6121 0.8313 0.065 Uiso 1 1 calc R
H29B H 0.6056 0.5828 0.7943 0.065 Uiso 1 1 calc R
C30 C 0.7304(6) 0.4913(3) 0.8152(2) 0.0520(15) Uani 1 1 d .
H30A H 0.7224 0.5015 0.8640 0.062 Uiso 1 1 calc R
H30B H 0.8356 0.4761 0.8132 0.062 Uiso 1 1 calc R
C31 C 0.3787(7) 0.2346(3) 0.0498(3) 0.0450(14) Uani 1 1 d .
C32 C 0.2927(7) 0.2560(3) -0.0178(2) 0.0388(13) Uani 1 1 d .
C33 C 0.8793(6) 0.3043(3) 0.0507(2) 0.0383(13) Uani 1 1 d .
C34 C 0.7944(6) 0.2356(3) -0.0164(2) 0.0366(13) Uani 1 1 d .
C35 C 0.4821(5) 0.5049(3) 0.0377(2) 0.0366(13) Uani 1 1 d .
C36 C -0.0129(6) 0.0156(3) 0.0381(2) 0.0385(13) Uani 1 1 d .
O13 O 0.3721(7) -0.0433(3) 0.1013(3) 0.150(2) Uani 1 1 d .
C37 C 0.4552(16) -0.0387(7) 0.0487(6) 0.224(7) Uani 1 1 d .
O14 O -0.1320(9) -0.3889(4) 0.1034(4) 0.100(4) Uani 0.719(15) 1 d P
O14A O 0.064(5) -0.3886(15) 0.0805(14) 0.178(16) Uani 0.281(15) 1 d P
C38 C -0.0634(15) -0.4220(7) 0.0492(6) 0.122(4) Uani 1 1 d .

loop_
_atom_site_aniso_label
_atom_site_aniso_U_11
_atom_site_aniso_U_22
_atom_site_aniso_U_33
_atom_site_aniso_U_23
_atom_site_aniso_U_13
_atom_site_aniso_U_12
Cu1 0.0454(4) 0.0418(4) 0.0374(4) 0.0022(3) 0.0059(3) 0.0062(3)
Cu2 0.0498(5) 0.0449(4) 0.0380(4) 0.0141(3) 0.0078(3) 0.0023(3)
S1 0.0800(11) 0.0455(8) 0.0302(7) 0.0057(6) 0.0031(7) 0.0153(8)
S2 0.0694(10) 0.0407(8) 0.0290(7) 0.0041(6) 0.0048(7) 0.0100(7)
S3 0.0737(11) 0.0416(8) 0.0271(7) 0.0028(6) 0.0046(7) 0.0088(7)
S4 0.0746(11) 0.0444(8) 0.0299(7) 0.0062(6) 0.0067(7) 0.0106(7)
S5 0.0845(12) 0.0396(8) 0.0355(7) 0.0017(6) 0.0097(7) 0.0122(8)
S6 0.0647(10) 0.0452(8) 0.0309(7) 0.0050(6) -0.0015(7) 0.0028(7)
S7 0.0625(10) 0.0447(8) 0.0301(7) 0.0025(6) -0.0029(7) 0.0011(7)
S8 0.0800(12) 0.0406(8) 0.0361(7) 0.0028(6) 0.0140(7) 0.0124(8)
S9 0.0746(11) 0.0399(8) 0.0293(7) 0.0039(6) 0.0095(7) -0.0077(7)
S10 0.0693(10) 0.0431(8) 0.0295(7) 0.0033(6) 0.0121(7) -0.0097(7)
S11 0.0722(11) 0.0444(8) 0.0292(7) 0.0069(6) 0.0088(7) -0.0091(7)
S12 0.0687(10) 0.0402(8) 0.0292(7) 0.0026(6) 0.0094(7) -0.0085(7)
S13 0.0688(11) 0.0456(8) 0.0297(7) 0.0050(6) 0.0127(7) -0.0074(7)
S14 0.0571(10) 0.0374(8) 0.0313(7) 0.0041(6) 0.0071(6) -0.0022(7)
S15 0.0709(11) 0.0437(8) 0.0339(7) 0.0029(6) 0.0058(7) -0.0156(7)
S16 0.0721(11) 0.0378(8) 0.0298(7) 0.0040(6) 0.0149(7) -0.0004(7)
S17 0.0678(11) 0.0451(8) 0.0316(7) 0.0093(6) 0.0096(7) -0.0090(7)
S18 0.0682(10) 0.0461(8) 0.0334(7) 0.0088(6) 0.0112(7) -0.0099(7)
S19 0.0664(10) 0.0449(8) 0.0326(7) 0.0104(6) 0.0091(7) -0.0077(7)
S20 0.0650(10) 0.0432(8) 0.0321(7) 0.0083(6) 0.0101(7) -0.0075(7)
S21 0.0712(11) 0.0433(8) 0.0329(7) 0.0077(6) 0.0169(7) 0.0006(7)
S22 0.0626(10) 0.0469(8) 0.0387(8) 0.0031(6) 0.0104(7) -0.0127(7)
S23 0.0820(12) 0.0421(8) 0.0345(8) 0.0067(6) 0.0070(7) -0.0137(8)
S24 0.0739(11) 0.0404(8) 0.0326(7) 0.0087(6) 0.0186(7) 0.0017(7)
O1 0.042(3) 0.072(3) 0.067(2) 0.022(2) -0.005(2) -0.007(2)
O2 0.046(2) 0.047(2) 0.043(2) 0.0125(17) 0.0083(17) -0.0020(18)
O3 0.048(3) 0.070(3) 0.061(2) 0.037(2) -0.0048(19) -0.002(2)
O4 0.043(2) 0.061(2) 0.042(2) 0.0223(17) 0.0004(18) -0.0062(19)
O5 0.044(2) 0.043(2) 0.044(2) -0.0072(17) 0.0080(17) 0.0025(18)
O6 0.045(2) 0.056(2) 0.0387(19) -0.0067(17) -0.0019(17) 0.0131(19)
O7 0.042(2) 0.071(2) 0.043(2) 0.0043(18) -0.0069(18) 0.007(2)
O8 0.047(2) 0.034(2) 0.054(2) -0.0053(17) 0.0104(17) 0.0082(18)
O9 0.059(2) 0.038(2) 0.0358(18) 0.0139(16) 0.0158(16) 0.0132(18)
O10 0.066(3) 0.037(2) 0.049(2) 0.0106(17) 0.0303(18) 0.0118(19)
O11 0.061(2) 0.0309(19) 0.0369(19) 0.0043(16) 0.0201(16) 0.0030(17)
O12 0.077(3) 0.038(2) 0.046(2) 0.0099(17) 0.0317(19) 0.0045(19)
C1 0.050(4) 0.043(3) 0.033(3) 0.005(2) 0.011(2) 0.000(3)
C2 0.049(4) 0.041(3) 0.030(3) 0.007(2) 0.008(2) 0.002(3)
C3 0.046(3) 0.038(3) 0.026(3) 0.003(2) 0.003(2) 0.003(3)
C4 0.042(3) 0.039(3) 0.022(2) 0.004(2) 0.004(2) 0.000(3)
C5 0.053(4) 0.038(3) 0.022(3) 0.000(2) 0.007(2) -0.004(3)
C6 0.051(4) 0.037(3) 0.031(3) 0.002(2) 0.013(2) -0.002(3)
C7 0.110(5) 0.045(4) 0.039(3) -0.004(3) 0.004(3) 0.002(4)
C8 0.085(5) 0.078(4) 0.028(3) 0.000(3) 0.007(3) 0.015(4)
C9 0.062(4) 0.061(4) 0.035(3) 0.003(3) 0.004(3) 0.005(3)
C10 0.098(5) 0.041(3) 0.030(3) 0.001(3) 0.012(3) -0.007(3)
C11 0.051(4) 0.041(3) 0.031(3) 0.008(2) 0.010(2) 0.001(3)
C12 0.055(4) 0.034(3) 0.023(3) 0.000(2) 0.007(2) 0.000(2)
C13 0.044(3) 0.039(3) 0.027(3) 0.005(2) 0.007(2) 0.004(3)
C14 0.039(3) 0.038(3) 0.027(3) 0.003(2) 0.006(2) 0.004(3)
C15 0.050(4) 0.038(3) 0.025(3) 0.003(2) 0.010(2) 0.001(3)
C16 0.046(3) 0.036(3) 0.023(3) -0.001(2) 0.001(2) 0.003(3)
C17 0.047(3) 0.049(3) 0.025(3) 0.013(2) 0.008(2) 0.010(3)
C18 0.049(4) 0.046(3) 0.032(3) 0.001(2) 0.009(2) -0.010(3)
C19 0.127(6) 0.046(4) 0.028(3) 0.001(3) 0.014(3) -0.013(4)
C20 0.179(8) 0.077(5) 0.036(3) -0.004(3) 0.024(4) -0.063(5)
C21 0.049(3) 0.040(3) 0.032(3) 0.011(2) 0.010(2) 0.003(3)
C22 0.039(3) 0.043(3) 0.031(3) 0.012(2) 0.004(2) 0.000(2)
C23 0.035(3) 0.041(3) 0.029(3) 0.011(2) 0.003(2) 0.003(2)
C24 0.040(3) 0.043(3) 0.032(3) 0.008(2) 0.011(2) 0.003(3)
C25 0.043(3) 0.038(3) 0.035(3) 0.006(2) 0.007(2) 0.006(3)
C26 0.053(4) 0.033(3) 0.026(3) 0.008(2) 0.010(2) 0.008(3)
C27 0.070(5) 0.062(4) 0.033(3) 0.006(3) 0.011(3) 0.012(3)
C28 0.044(4) 0.061(4) 0.039(3) 0.007(3) 0.002(3) -0.002(3)
C29 0.071(4) 0.044(3) 0.038(3) 0.000(3) 0.009(3) -0.009(3)
C30 0.051(4) 0.070(4) 0.031(3) 0.009(3) 0.008(3) 0.002(3)
C31 0.045(4) 0.045(4) 0.044(3) 0.014(3) 0.005(3) 0.006(3)
C32 0.039(4) 0.039(3) 0.040(3) 0.010(3) 0.013(3) 0.011(3)
C33 0.044(4) 0.040(3) 0.029(3) 0.007(3) 0.010(3) -0.003(3)
C34 0.033(4) 0.043(3) 0.034(3) 0.008(3) 0.010(3) -0.005(3)
C35 0.028(3) 0.039(3) 0.035(3) 0.002(3) 0.002(2) -0.008(3)
C36 0.038(3) 0.045(4) 0.040(3) 0.016(3) 0.016(3) 0.007(3)
O13 0.154(5) 0.082(4) 0.144(5) -0.023(3) -0.046(4) 0.013(3)
C37 0.358(19) 0.196(11) 0.175(10) 0.065(8) 0.168(11) -0.006(10)
O14 0.135(7) 0.097(6) 0.075(6) 0.044(4) 0.012(4) 0.014(4)
O14A 0.32(5) 0.12(2) 0.11(2) 0.003(15) 0.11(2) 0.06(2)
C38 0.119(9) 0.125(9) 0.114(9) 0.015(7) 0.032(7) 0.033(7)

loop_
_atom_type_symbol
_atom_type_description
_atom_type_scat_dispersion_real
_atom_type_scat_dispersion_imag
_atom_type_scat_source
C C 0.0033 0.0016 'International Tables Vol C Tables 4.2.6.8 and 6.1.1.4'
H H 0.0000 0.0000 'International Tables Vol C Tables 4.2.6.8 and 6.1.1.4'
O O 0.0106 0.0060 'International Tables Vol C Tables 4.2.6.8 and 6.1.1.4'
S S 0.1246 0.1234 'International Tables Vol C Tables 4.2.6.8 and 6.1.1.4'
Cu Cu 0.3201 1.2651 'International Tables Vol C Tables 4.2.6.8 and 6.1.1.4'

loop_
_geom_angle_atom_site_label_1
_geom_angle_atom_site_label_2
_geom_angle_atom_site_label_3
_geom_angle
_geom_angle_site_symmetry_1
_geom_angle_site_symmetry_3
O9 Cu1 O6 178.60(13) . .
O9 Cu1 O5 96.05(13) . .
O6 Cu1 O5 82.91(13) . .
O9 Cu1 O2 91.46(13) . .
O6 Cu1 O2 89.34(13) . .
O5 Cu1 O2 165.39(14) . .
O9 Cu1 O10 80.02(12) . .
O6 Cu1 O10 101.14(13) . .
O5 Cu1 O10 104.98(13) . .
O2 Cu1 O10 88.62(13) . .
O9 Cu1 O1 90.32(13) . .
O6 Cu1 O1 88.75(13) . .
O5 Cu1 O1 90.73(13) . .
O2 Cu1 O1 76.69(13) . .
O10 Cu1 O1 162.26(12) . .
O11 Cu2 O4 174.45(13) . .
O11 Cu2 O3 94.27(14) . .
O4 Cu2 O3 83.15(15) . .
O11 Cu2 O8 94.12(13) . 1_455
O4 Cu2 O8 89.47(14) . 1_455
O3 Cu2 O8 165.05(14) . 1_455
O11 Cu2 O12 79.77(11) . .
O4 Cu2 O12 96.18(13) . .
O3 Cu2 O12 106.03(13) . .
O8 Cu2 O12 87.63(12) 1_455 .
C1 S1 C3 95.3(2) . .
C1 S2 C4 95.6(2) . .
C2 S3 C5 95.5(2) . .
C2 S4 C6 95.3(2) . .
C3 S5 C7 101.1(2) . .
C4 S6 C8 101.4(2) . .
C5 S7 C9 101.6(2) . .
C6 S8 C10 100.8(2) . .
C11 S9 C13 95.7(2) . .
C11 S10 C14 95.4(2) . .
C12 S11 C15 95.2(2) . .
C12 S12 C16 95.0(2) . .
C13 S13 C17 99.9(2) . .
C14 S14 C18 102.9(2) . .
C15 S15 C19 101.7(2) . .
C20 S16 C16 100.8(3) . .
C21 S17 C23 95.9(2) . .
C21 S18 C24 95.6(2) . .
C22 S19 C25 95.6(2) . .
C22 S20 C26 95.3(2) . .
C23 S21 C27 99.4(2) . .
C24 S22 C28 102.2(2) . .
C25 S23 C29 102.1(2) . .
C26 S24 C30 100.9(2) . .
C31 O1 Cu1 106.1(3) . .
C32 O2 Cu1 118.1(3) . .
C31 O3 Cu2 113.1(3) . .
C32 O4 Cu2 112.8(3) . .
C33 O5 Cu1 111.9(3) . .
C34 O6 Cu1 112.3(3) . .
C34 O8 Cu2 120.1(3) . 1_655
C35 O9 Cu1 117.9(3) . .
C35 O10 Cu1 108.8(3) 2_665 .
C36 O11 Cu2 117.3(3) . .
C36 O12 Cu2 107.8(3) 2 .
C2 C1 S1 122.8(4) . .
C2 C1 S2 122.0(4) . .
S1 C1 S2 115.2(2) . .
C1 C2 S4 123.1(4) . .
C1 C2 S3 121.9(4) . .
S4 C2 S3 115.0(2) . .
C4 C3 S5 130.3(3) . .
C4 C3 S1 116.8(3) . .
S5 C3 S1 112.9(3) . .
C3 C4 S6 126.7(3) . .
C3 C4 S2 117.0(3) . .
S6 C4 S2 116.3(3) . .
C6 C5 S3 116.7(3) . .
C6 C5 S7 128.2(3) . .
S3 C5 S7 115.1(3) . .
C5 C6 S4 117.4(3) . .
C5 C6 S8 129.1(3) . .
S4 C6 S8 113.5(3) . .
C8 C7 S5 115.4(3) . .
C8 C7 H7A 108.4 . .
S5 C7 H7A 108.4 . .
C8 C7 H7B 108.4 . .
S5 C7 H7B 108.4 . .
H7A C7 H7B 107.5 . .
C7 C8 S6 116.9(4) . .
C7 C8 H8A 108.1 . .
S6 C8 H8A 108.1 . .
C7 C8 H8B 108.1 . .
S6 C8 H8B 108.1 . .
H8A C8 H8B 107.3 . .
C10 C9 S7 114.9(4) . .
C10 C9 H9A 108.6 . .
S7 C9 H9A 108.6 . .
C10 C9 H9B 108.6 . .
S7 C9 H9B 108.6 . .
H9A C9 H9B 107.5 . .
C9 C10 S8 115.2(3) . .
C9 C10 H10A 108.5 . .
S8 C10 H10A 108.5 . .
C9 C10 H10B 108.5 . .
S8 C10 H10B 108.5 . .
H10A C10 H10B 107.5 . .
C12 C11 S10 123.2(4) . .
C12 C11 S9 121.8(4) . .
S10 C11 S9 115.0(2) . .
C11 C12 S11 122.3(4) . .
C11 C12 S12 122.2(4) . .
S11 C12 S12 115.4(2) . .
C14 C13 S9 116.4(3) . .
C14 C13 S13 127.4(3) . .
S9 C13 S13 116.2(3) . .
C13 C14 S14 129.3(3) . .
C13 C14 S10 117.3(3) . .
S14 C14 S10 113.3(3) . .
C16 C15 S11 117.3(3) . .
C16 C15 S15 128.8(3) . .
S11 C15 S15 113.8(3) . .
C15 C16 S16 128.6(3) . .
C15 C16 S12 116.7(3) . .
S16 C16 S12 114.7(3) . .
C18 C17 S13 113.5(3) . .
C18 C17 H17A 108.9 . .
S13 C17 H17A 108.9 . .
C18 C17 H17B 108.9 . .
S13 C17 H17B 108.9 . .
H17A C17 H17B 107.7 . .
C17 C18 S14 115.2(3) . .
C17 C18 H18A 108.5 . .
S14 C18 H18A 108.5 . .
C17 C18 H18B 108.5 . .
S14 C18 H18B 108.5 . .
H18A C18 H18B 107.5 . .
C20 C19 S15 119.0(4) . .
C20 C19 H19A 107.6 . .
S15 C19 H19A 107.6 . .
C20 C19 H19B 107.6 . .
S15 C19 H19B 107.6 . .
H19A C19 H19B 107.0 . .
C19 C20 S16 124.4(5) . .
C19 C20 H20A 106.2 . .
S16 C20 H20A 106.2 . .
C19 C20 H20B 106.2 . .
S16 C20 H20B 106.2 . .
H20A C20 H20B 106.4 . .
C22 C21 S17 122.2(4) . .
C22 C21 S18 122.8(4) . .
S17 C21 S18 115.0(2) . .
C21 C22 S19 123.0(4) . .
C21 C22 S20 121.8(3) . .
S19 C22 S20 115.1(2) . .
C24 C23 S21 127.2(3) . .
C24 C23 S17 116.6(3) . .
S21 C23 S17 116.2(3) . .
C23 C24 S22 129.8(3) . .
C23 C24 S18 116.8(3) . .
S22 C24 S18 113.4(3) . .
C26 C25 S23 128.6(3) . .
C26 C25 S19 117.5(3) . .
S23 C25 S19 113.9(3) . .
C25 C26 S24 128.7(3) . .
C25 C26 S20 116.2(3) . .
S24 C26 S20 115.1(3) . .
C28 C27 S21 115.0(4) . .
C28 C27 H27A 108.5 . .
S21 C27 H27A 108.5 . .
C28 C27 H27B 108.5 . .
S21 C27 H27B 108.5 . .
H27A C27 H27B 107.5 . .
C27 C28 S22 114.0(3) . .
C27 C28 H28A 108.8 . .
S22 C28 H28A 108.8 . .
C27 C28 H28B 108.8 . .
S22 C28 H28B 108.8 . .
H28A C28 H28B 107.6 . .
C30 C29 S23 114.1(3) . .
C30 C29 H29A 108.7 . .
S23 C29 H29A 108.7 . .
C30 C29 H29B 108.7 . .
S23 C29 H29B 108.7 . .
H29A C29 H29B 107.6 . .
C29 C30 S24 116.7(3) . .
C29 C30 H30A 108.1 . .
S24 C30 H30A 108.1 . .
C29 C30 H30B 108.1 . .
S24 C30 H30B 108.1 . .
H30A C30 H30B 107.3 . .
O1 C31 O3 127.0(5) . .
O1 C31 C32 119.3(5) . .
O3 C31 C32 113.7(5) . .
O4 C32 O2 124.1(5) . .
O4 C32 C31 116.2(5) . .
O2 C32 C31 119.6(5) . .
O7 C33 O5 128.3(4) . .
O7 C33 C34 117.1(5) . .
O5 C33 C34 114.6(4) . .
O8 C34 O6 124.8(4) . .
O8 C34 C33 119.7(5) . .
O6 C34 C33 115.5(4) . .
O10 C35 O9 127.0(4) 2_665 .
O10 C35 C35 117.2(6) 2_665 2_665
O9 C35 C35 115.8(6) . 2_665
O12 C36 O11 125.0(4) 2 .
O12 C36 C36 117.5(6) 2 2
O11 C36 C36 117.4(6) . 2
O14A C38 O14 93.8(16) . .

loop_
_geom_bond_atom_site_label_1
_geom_bond_atom_site_label_2
_geom_bond_distance
_geom_bond_site_symmetry_2
Cu1 O9 1.949(3) .
Cu1 O6 1.970(3) .
Cu1 O5 1.995(3) .
Cu1 O2 2.018(3) .
Cu1 O10 2.243(3) .
Cu1 O1 2.423(4) .
Cu2 O11 1.949(3) .
Cu2 O4 1.959(3) .
Cu2 O3 1.977(3) .
Cu2 O8 2.000(3) 1_455
Cu2 O12 2.267(3) .
Cu2 O7 2.458(3) 1_455
S1 C1 1.734(5) .
S1 C3 1.756(4) .
S2 C1 1.734(5) .
S2 C4 1.745(4) .
S3 C2 1.737(4) .
S3 C5 1.747(4) .
S4 C2 1.734(4) .
S4 C6 1.746(4) .
S5 C3 1.739(4) .
S5 C7 1.813(5) .
S6 C4 1.745(4) .
S6 C8 1.766(5) .
S7 C5 1.750(4) .
S7 C9 1.786(5) .
S8 C6 1.749(4) .
S8 C10 1.803(4) .
S9 C11 1.736(5) .
S9 C13 1.747(4) .
S10 C11 1.730(5) .
S10 C14 1.746(4) .
S11 C12 1.728(4) .
S11 C15 1.741(4) .
S12 C12 1.732(5) .
S12 C16 1.753(4) .
S13 C13 1.748(5) .
S13 C17 1.803(4) .
S14 C14 1.741(4) .
S14 C18 1.819(4) .
S15 C15 1.741(4) .
S15 C19 1.798(5) .
S16 C20 1.746(5) .
S16 C16 1.748(5) .
S17 C21 1.729(5) .
S17 C23 1.749(4) .
S18 C21 1.730(5) .
S18 C24 1.753(4) .
S19 C22 1.726(4) .
S19 C25 1.744(4) .
S20 C22 1.736(5) .
S20 C26 1.759(4) .
S21 C23 1.746(5) .
S21 C27 1.810(5) .
S22 C24 1.742(5) .
S22 C28 1.801(5) .
S23 C25 1.739(5) .
S23 C29 1.812(5) .
S24 C26 1.747(4) .
S24 C30 1.799(5) .
O1 C31 1.231(6) .
O2 C32 1.259(5) .
O3 C31 1.268(6) .
O4 C32 1.256(5) .
O5 C33 1.260(5) .
O6 C34 1.260(5) .
O7 C33 1.231(5) .
O8 C34 1.246(5) .
O8 Cu2 2.000(3) 1_655
O9 C35 1.274(5) .
O10 C35 1.239(5) 2_665
O11 C36 1.266(5) .
O12 C36 1.245(5) 2
C1 C2 1.366(5) .
C3 C4 1.345(6) .
C5 C6 1.339(6) .
C7 C8 1.462(6) .
C7 H7A 0.9700 .
C7 H7B 0.9700 .
C8 H8A 0.9700 .
C8 H8B 0.9700 .
C9 C10 1.496(6) .
C9 H9A 0.9700 .
C9 H9B 0.9700 .
C10 H10A 0.9700 .
C10 H10B 0.9700 .
C11 C12 1.371(5) .
C13 C14 1.345(6) .
C15 C16 1.339(6) .
C17 C18 1.510(6) .
C17 H17A 0.9700 .
C17 H17B 0.9700 .
C18 H18A 0.9700 .
C18 H18B 0.9700 .
C19 C20 1.387(6) .
C19 H19A 0.9700 .
C19 H19B 0.9700 .
C20 H20A 0.9700 .
C20 H20B 0.9700 .
C21 C22 1.376(5) .
C23 C24 1.342(6) .
C25 C26 1.339(6) .
C27 C28 1.472(6) .
C27 H27A 0.9700 .
C27 H27B 0.9700 .
C28 H28A 0.9700 .
C28 H28B 0.9700 .
C29 C30 1.471(6) .
C29 H29A 0.9700 .
C29 H29B 0.9700 .
C30 H30A 0.9700 .
C30 H30B 0.9700 .
C31 C32 1.546(7) .
C33 C34 1.557(6) .
C35 O10 1.239(5) 2_665
C35 C35 1.583(9) 2_665
C36 O12 1.245(5) 2
C36 C36 1.556(9) 2
O13 C37 1.424(10) .
O14 C38 1.359(12) .
O14A C38 1.20(4) .
